data_4504359
loop_
_publ_author_name
'B. Aaker\"oy, Christer'
'Schultheiss, Nate'
'Desper, John'
'Moore, Curtis'

_publ_section_title
;
 Balancing Hydrogen-Bond Donors and Acceptors in a Family of Bifunctional
 Aromatic N-Heterocycles
;
_journal_issue 11
_journal_name_full 'Crystal Growth &amp; Design'
_journal_page_first 2324
_journal_paper_doi 10.1021/cg070373c
_journal_volume 7
_journal_year 2007
_chemical_formula_moiety 'C10 H10 N4'
_chemical_formula_sum 'C10 H10 N4'
_chemical_formula_weight 186.22
_chemical_name_systematic
; 
2-amino-4-methyl-6-(3-pyridyl)pyrimidine
;
_space_group_IT_number 2
_symmetry_cell_setting triclinic
_symmetry_space_group_name_Hall '-P 1'
_symmetry_space_group_name_H-M 'P -1'
_atom_sites_solution_hydrogens geom
_atom_sites_solution_primary direct
_atom_sites_solution_secondary difmap
_audit_creation_method SHELXL-97
_cell_angle_alpha 92.459(4)
_cell_angle_beta 91.380(4)
_cell_angle_gamma 107.319(4)
_cell_formula_units_Z 2
_cell_length_a 6.9426(4)
_cell_length_b 7.2048(5)
_cell_length_c 9.3201(6)
_cell_measurement_reflns_used 1547
_cell_measurement_temperature 203(2)
_cell_measurement_theta_max 28.15
_cell_measurement_theta_min 2.95
_cell_volume 444.31(5)
_computing_cell_refinement 'Bruker XSCANS'
_computing_data_collection 'Bruker XSCANS'
_computing_data_reduction 'Bruker SHELXTL'
_computing_molecular_graphics 'Bruker SHELXTL'
_computing_publication_material 'Bruker SHELXTL'
_computing_structure_refinement 'SHELXL-97 (Sheldrick, 1997)'
_computing_structure_solution 'SHELXS-97 (Sheldrick, 1990)'
_diffrn_ambient_temperature 203(2)
_diffrn_measured_fraction_theta_full 0.915
_diffrn_measured_fraction_theta_max 0.915
_diffrn_measurement_device_type 'Bruker P4'
_diffrn_measurement_method '\w scans'
_diffrn_radiation_monochromator graphite
_diffrn_radiation_source 'fine-focus sealed tube'
_diffrn_radiation_type MoK\a
_diffrn_radiation_wavelength 0.71073
_diffrn_reflns_av_R_equivalents 0.0454
_diffrn_reflns_av_sigmaI/netI 0.0407
_diffrn_reflns_limit_h_max 9
_diffrn_reflns_limit_h_min -9
_diffrn_reflns_limit_k_max 9
_diffrn_reflns_limit_k_min -9
_diffrn_reflns_limit_l_max 10
_diffrn_reflns_limit_l_min -11
_diffrn_reflns_number 3137
_diffrn_reflns_theta_full 27.86
_diffrn_reflns_theta_max 27.86
_diffrn_reflns_theta_min 2.19
_exptl_absorpt_coefficient_mu 0.090
_exptl_absorpt_correction_type none
_exptl_crystal_colour amber
_exptl_crystal_density_diffrn 1.392
_exptl_crystal_density_method 'not measured'
_exptl_crystal_description prism
_exptl_crystal_F_000 196
_exptl_crystal_size_max 0.35
_exptl_crystal_size_mid 0.25
_exptl_crystal_size_min 0.20
_refine_diff_density_max 0.258
_refine_diff_density_min -0.284
_refine_diff_density_rms 0.061
_refine_ls_extinction_method none
_refine_ls_goodness_of_fit_ref 1.119
_refine_ls_hydrogen_treatment mixed
_refine_ls_matrix_type full
_refine_ls_number_parameters 133
_refine_ls_number_reflns 1937
_refine_ls_number_restraints 0
_refine_ls_restrained_S_all 1.119
_refine_ls_R_factor_all 0.0625
_refine_ls_R_factor_gt 0.0500
_refine_ls_shift/su_max 0.000
_refine_ls_shift/su_mean 0.000
_refine_ls_structure_factor_coef Fsqd
_refine_ls_weighting_details 'calc w=1/[\s^2^(Fo^2^)+(0.1000P)^2^+0.0000P] where P=(Fo^2^+2Fc^2^)/3'
_refine_ls_weighting_scheme calc
_refine_ls_wR_factor_gt 0.1507
_refine_ls_wR_factor_ref 0.1613
_reflns_number_gt 1457
_reflns_number_total 1937
_reflns_threshold_expression >2sigma(I)
_cod_data_source_file cg070373c-file001.cif
_cod_data_source_block 1
_cod_depositor_comments
;
The following automatic conversions were performed:

'_symmetry_cell_setting' value 'Triclinic' changed to 'triclinic'
according to /home/saulius/struct/CIF-dictionaries/cif_core.dic
dictionary named 'cif_core.dic' version 2.4.1 from 2010-06-29.

Automatic conversion script
Id: cif_fix_values 1715 2011-07-08 13:25:40Z adriana 
;
_cod_original_sg_symbol_H-M P-1
_cod_database_code 4504359

loop_
_symmetry_equiv_pos_as_xyz
'x, y, z'
'-x, -y, -z'

loop_
_atom_site_label
_atom_site_type_symbol
_atom_site_fract_x
_atom_site_fract_y
_atom_site_fract_z
_atom_site_U_iso_or_equiv
_atom_site_adp_type
_atom_site_occupancy
_atom_site_symmetry_multiplicity
_atom_site_calc_flag
_atom_site_refinement_flags
N11 N 0.40029(17) 0.35213(16) 0.15798(12) 0.0246(3) Uani 1 1 d .
C12 C 0.59168(19) 0.41226(19) 0.21417(14) 0.0227(3) Uani 1 1 d .
N12 N 0.73423(18) 0.51163(19) 0.12856(13) 0.0304(3) Uani 1 1 d .
H12A H 0.855(3) 0.574(2) 0.1688(19) 0.037 Uiso 1 1 d .
H12B H 0.693(3) 0.556(2) 0.049(2) 0.037 Uiso 1 1 d .
N13 N 0.65090(16) 0.37936(16) 0.34608(12) 0.0231(3) Uani 1 1 d .
C14 C 0.50649(19) 0.28429(18) 0.43064(14) 0.0211(3) Uani 1 1 d .
C15 C 0.3056(2) 0.2230(2) 0.38423(15) 0.0258(3) Uani 1 1 d .
H15 H 0.2038 0.1592 0.4453 0.031 Uiso 1 1 calc R
C16 C 0.2598(2) 0.25879(19) 0.24524(15) 0.0243(3) Uani 1 1 d .
C17 C 0.0472(2) 0.1927(2) 0.18553(17) 0.0351(4) Uani 1 1 d .
H17A H -0.0047 0.0520 0.1867 0.053 Uiso 1 1 calc R
H17B H 0.0439 0.2320 0.0875 0.053 Uiso 1 1 calc R
H17C H -0.0357 0.2511 0.2436 0.053 Uiso 1 1 calc R
N21 N 0.84394(18) 0.27570(18) 0.74751(14) 0.0333(4) Uani 1 1 d .
C22 C 0.7746(2) 0.3011(2) 0.61821(16) 0.0287(4) Uani 1 1 d .
H22 H 0.8693 0.3591 0.5505 0.034 Uiso 1 1 calc R
C23 C 0.57130(19) 0.24763(18) 0.57625(14) 0.0218(3) Uani 1 1 d .
C24 C 0.4358(2) 0.1626(2) 0.67789(15) 0.0297(4) Uani 1 1 d .
H24 H 0.2964 0.1238 0.6551 0.036 Uiso 1 1 calc R
C25 C 0.5047(2) 0.1347(2) 0.81219(16) 0.0331(4) Uani 1 1 d .
H25 H 0.4138 0.0764 0.8820 0.040 Uiso 1 1 calc R
C26 C 0.7083(2) 0.1935(2) 0.84240(15) 0.0312(4) Uani 1 1 d .
H26 H 0.7547 0.1749 0.9347 0.037 Uiso 1 1 calc R

loop_
_atom_site_aniso_label
_atom_site_aniso_U_11
_atom_site_aniso_U_22
_atom_site_aniso_U_33
_atom_site_aniso_U_23
_atom_site_aniso_U_13
_atom_site_aniso_U_12
N11 0.0222(6) 0.0299(7) 0.0205(6) 0.0027(5) -0.0026(5) 0.0061(5)
C12 0.0214(7) 0.0270(7) 0.0198(7) 0.0013(5) -0.0013(5) 0.0075(5)
N12 0.0212(6) 0.0464(8) 0.0204(7) 0.0094(5) -0.0005(5) 0.0041(5)
N13 0.0210(6) 0.0275(6) 0.0190(6) 0.0023(5) -0.0010(5) 0.0047(5)
C14 0.0219(7) 0.0203(7) 0.0203(7) 0.0006(5) -0.0008(5) 0.0053(5)
C15 0.0213(7) 0.0294(8) 0.0231(7) 0.0054(5) -0.0005(5) 0.0020(5)
C16 0.0213(7) 0.0253(7) 0.0244(7) 0.0020(5) -0.0027(5) 0.0042(5)
C17 0.0224(7) 0.0475(9) 0.0305(8) 0.0086(7) -0.0064(6) 0.0027(6)
N21 0.0278(7) 0.0391(8) 0.0273(7) 0.0090(5) -0.0075(5) 0.0012(5)
C22 0.0238(7) 0.0326(8) 0.0251(8) 0.0073(6) -0.0024(5) 0.0009(6)
C23 0.0231(7) 0.0203(7) 0.0202(7) 0.0012(5) -0.0024(5) 0.0039(5)
C24 0.0230(7) 0.0373(8) 0.0256(8) 0.0063(6) -0.0015(6) 0.0035(6)
C25 0.0317(8) 0.0412(9) 0.0234(8) 0.0090(6) 0.0039(6) 0.0050(6)
C26 0.0358(8) 0.0339(8) 0.0209(7) 0.0050(6) -0.0056(6) 0.0060(6)

loop_
_atom_type_symbol
_atom_type_description
_atom_type_scat_dispersion_real
_atom_type_scat_dispersion_imag
_atom_type_scat_source
C C 0.0033 0.0016 'International Tables Vol C Tables 4.2.6.8 and 6.1.1.4'
H H 0.0000 0.0000 'International Tables Vol C Tables 4.2.6.8 and 6.1.1.4'
N N 0.0061 0.0033 'International Tables Vol C Tables 4.2.6.8 and 6.1.1.4'

loop_
_geom_angle_atom_site_label_1
_geom_angle_atom_site_label_2
_geom_angle_atom_site_label_3
_geom_angle
C16 N11 C12 115.86(11)
N12 C12 N13 117.51(12)
N12 C12 N11 116.48(12)
N13 C12 N11 126.01(12)
C12 N12 H12A 117.7(11)
C12 N12 H12B 117.3(11)
H12A N12 H12B 119.4(15)
C14 N13 C12 116.60(11)
N13 C14 C15 121.48(12)
N13 C14 C23 116.74(11)
C15 C14 C23 121.77(12)
C16 C15 C14 117.73(13)
C16 C15 H15 121.1
C14 C15 H15 121.1
N11 C16 C15 122.26(12)
N11 C16 C17 116.67(12)
C15 C16 C17 121.08(13)
C16 C17 H17A 109.5
C16 C17 H17B 109.5
H17A C17 H17B 109.5
C16 C17 H17C 109.5
H17A C17 H17C 109.5
H17B C17 H17C 109.5
C22 N21 C26 117.26(12)
N21 C22 C23 124.32(14)
N21 C22 H22 117.8
C23 C22 H22 117.8
C24 C23 C22 116.52(13)
C24 C23 C14 122.57(12)
C22 C23 C14 120.90(13)
C25 C24 C23 120.00(13)
C25 C24 H24 120.0
C23 C24 H24 120.0
C26 C25 C24 118.69(14)
C26 C25 H25 120.7
C24 C25 H25 120.7
N21 C26 C25 123.21(13)
N21 C26 H26 118.4
C25 C26 H26 118.4

loop_
_geom_bond_atom_site_label_1
_geom_bond_atom_site_label_2
_geom_bond_distance
N11 C16 1.3264(18)
N11 C12 1.3535(17)
C12 N12 1.3393(18)
C12 N13 1.3398(17)
N12 H12A 0.892(18)
N12 H12B 0.897(18)
N13 C14 1.3308(17)
C14 C15 1.3841(19)
C14 C23 1.4785(18)
C15 C16 1.3794(19)
C15 H15 0.9400
C16 C17 1.4952(19)
C17 H17A 0.9700
C17 H17B 0.9700
C17 H17C 0.9700
N21 C22 1.3270(18)
N21 C26 1.3315(19)
C22 C23 1.3894(19)
C22 H22 0.9400
C23 C24 1.3810(19)
C24 C25 1.373(2)
C24 H24 0.9400
C25 C26 1.368(2)
C25 H25 0.9400
C26 H26 0.9400

loop_
_geom_hbond_atom_site_label_D
_geom_hbond_atom_site_label_H
_geom_hbond_atom_site_label_A
_geom_hbond_distance_DH
_geom_hbond_distance_HA
_geom_hbond_distance_DA
_geom_hbond_angle_DHA
_geom_hbond_site_symmetry_A
N12 H12A N21 0.892(18) 2.154(19) 3.0450(17) 176.4(15) 2_766
N12 H12B N11 0.897(18) 2.206(19) 3.1013(17) 175.3(14) 2_665

loop_
_geom_torsion_atom_site_label_1
_geom_torsion_atom_site_label_2
_geom_torsion_atom_site_label_3
_geom_torsion_atom_site_label_4
_geom_torsion
C16 N11 C12 N12 -178.14(11)
C16 N11 C12 N13 2.7(2)
N12 C12 N13 C14 178.51(11)
N11 C12 N13 C14 -2.4(2)
C12 N13 C14 C15 -0.1(2)
C12 N13 C14 C23 179.97(11)
N13 C14 C15 C16 1.8(2)
C23 C14 C15 C16 -178.20(11)
C12 N11 C16 C15 -0.7(2)
C12 N11 C16 C17 179.49(12)
C14 C15 C16 N11 -1.4(2)
C14 C15 C16 C17 178.37(13)
C26 N21 C22 C23 0.0(2)
N21 C22 C23 C24 -0.1(2)
N21 C22 C23 C14 178.92(13)
N13 C14 C23 C24 175.45(11)
C15 C14 C23 C24 -4.5(2)
N13 C14 C23 C22 -3.48(19)
C15 C14 C23 C22 176.55(12)
C22 C23 C24 C25 -0.1(2)
C14 C23 C24 C25 -179.05(13)
C23 C24 C25 C26 0.3(2)
C22 N21 C26 C25 0.3(2)
C24 C25 C26 N21 -0.4(2)

loop_
_cod_related_entry_id
_cod_related_entry_database
_cod_related_entry_code
1 ChemSpider 16433380
